data_7248878
loop_
_publ_author_name
'Benito, M\'onica'
'N\'u\~nez, Rosario'
'Sinha, Sohini'
'Roscini, Claudio'
'Hidalgo-Rosa, Yoan'
'Schott, Eduardo'
'Zarate, Ximena'
'Molins, Elies'

_publ_section_title
;
 Methylxanthines for halogen bonded cocrystals with
 1,4-diiodotetrafluorobenzene: green synthesis, structure, photophysics
 and DFT studies
;
_journal_issue 27
_journal_name_full CrystEngComm
_journal_page_first 3672
_journal_page_last 3686
_journal_paper_doi 10.1039/D4CE00138A
_journal_volume 26
_journal_year 2024
_chemical_formula_moiety '2(C8 H10 N4 O2), 0.5(C6 F4 I2)'
_chemical_formula_sum 'C19 H20 F2 I N8 O4'
_chemical_formula_weight 589.33
_space_group_IT_number 14
_space_group_name_Hall '-P 2ybc'
_space_group_name_H-M_alt 'P 1 21/c 1'
_symmetry_cell_setting monoclinic
_symmetry_Int_Tables_number 14
_symmetry_space_group_name_Hall '-P 2ybc'
_symmetry_space_group_name_H-M 'P 1 21/c 1'
_atom_sites_solution_hydrogens geom
_atom_sites_solution_primary dual
_atom_sites_solution_secondary dual
_audit_conform_dict_location ftp://ftp.iucr.org/pub/cif_core.dic
_audit_conform_dict_name cif_core.dic
_audit_conform_dict_version 2.4.5
_audit_creation_date 2024-05-16T09:45:46-00:00
_audit_creation_method 'WinGX routine CIF_UPDATE'
_audit_update_record
;
2024-05-16 deposited with the CCDC.	2024-05-24 downloaded from the CCDC.
;
_cell_angle_alpha 90
_cell_angle_beta 110.90(2)
_cell_angle_gamma 90
_cell_formula_units_Z 4
_cell_length_a 21.904(18)
_cell_length_b 4.044(4)
_cell_length_c 25.87(2)
_cell_measurement_reflns_used 493
_cell_measurement_temperature 294(2)
_cell_measurement_theta_max 13.14
_cell_measurement_theta_min 6.69
_cell_measurement_wavelength 0.71073
_cell_volume 2141(3)
_computing_cell_refinement 'SAINT V6.45A integration software'
_computing_data_collection 'Bruker APEX2 software'
_computing_data_reduction 'SORTAV (Blessing, 1995)'
_computing_molecular_graphics 'Ortep for Windows (Farrugia, 2012)'
_computing_publication_material 'WinGX publication routines (Farrugia, 2012)'
_computing_structure_refinement 'SHELXL-2018/3 (Sheldrick, 2018)'
_computing_structure_solution 'SHELXT-2018/2 (Sheldrick, 2015)'
_diffrn_ambient_temperature 294(2)
_diffrn_detector 'APEX-II CCD'
_diffrn_measured_fraction_theta_full 1
_diffrn_measured_fraction_theta_max 0.982
_diffrn_measurement_device '\k-geometry diffractometer'
_diffrn_measurement_device_type 'Bruker APEX-II'
_diffrn_measurement_method '\f or \w oscillation scans'
_diffrn_orient_matrix_type 'x-axis to radiation source'
_diffrn_orient_matrix_UB_11 0.017438
_diffrn_orient_matrix_UB_12 0.071834
_diffrn_orient_matrix_UB_13 0.026964
_diffrn_orient_matrix_UB_21 -0.030134
_diffrn_orient_matrix_UB_22 0.003628
_diffrn_orient_matrix_UB_23 0.005808
_diffrn_orient_matrix_UB_31 0.007073
_diffrn_orient_matrix_UB_32 -0.16164
_diffrn_orient_matrix_UB_33 0.012113
_diffrn_radiation_monochromator graphite
_diffrn_radiation_type MoK\a
_diffrn_radiation_wavelength 0.71073
_diffrn_reflns_av_R_equivalents 0.3691
_diffrn_reflns_av_unetI/netI 0.1599
_diffrn_reflns_Laue_measured_fraction_full 1
_diffrn_reflns_Laue_measured_fraction_max 0.982
_diffrn_reflns_limit_h_max 29
_diffrn_reflns_limit_h_min -29
_diffrn_reflns_limit_k_max 5
_diffrn_reflns_limit_k_min -5
_diffrn_reflns_limit_l_max 35
_diffrn_reflns_limit_l_min -34
_diffrn_reflns_number 58277
_diffrn_reflns_point_group_measured_fraction_full 1
_diffrn_reflns_point_group_measured_fraction_max 0.982
_diffrn_reflns_reduction_process
;
        Scaled and merged with Sortav
        R.H. Blessing, (1987) Cryst. Rev. 1, 3-58
        R.H. Blessing, (1989) J. Appl. Cryst. 22, 396-397
;
_diffrn_reflns_theta_full 25.242
_diffrn_reflns_theta_max 28.944
_diffrn_reflns_theta_min 1.623
_diffrn_source 'sealed x-ray tube'
_diffrn_standards_number 0
_exptl_absorpt_coefficient_mu 1.561
_exptl_absorpt_correction_T_max 1
_exptl_absorpt_correction_T_min 0.54
_exptl_absorpt_correction_type none
_exptl_absorpt_process_details
;
 SADABS - Bruker Nonius area detector scaling and absorption correction - V2.10
;
_exptl_crystal_density_diffrn 1.829
_exptl_crystal_density_method 'not measured'
_exptl_crystal_description needle
_exptl_crystal_F_000 1172
_exptl_crystal_size_max 0.32
_exptl_crystal_size_mid 0.07
_exptl_crystal_size_min 0.06
_refine_diff_density_max 1.095
_refine_diff_density_min -0.936
_refine_diff_density_rms 0.125
_refine_ls_extinction_method none
_refine_ls_goodness_of_fit_ref 0.97
_refine_ls_hydrogen_treatment constr
_refine_ls_matrix_type full
_refine_ls_number_constraints 0
_refine_ls_number_parameters 313
_refine_ls_number_reflns 5576
_refine_ls_number_restraints 0
_refine_ls_restrained_S_all 0.97
_refine_ls_R_factor_all 0.1566
_refine_ls_R_factor_gt 0.0715
_refine_ls_shift/su_max 0
_refine_ls_shift/su_mean 0
_refine_ls_structure_factor_coef Fsqd
_refine_ls_weighting_details
;
w=1/[\s^2^(Fo^2^)+(0.0294P)^2^] where P=(Fo^2^+2Fc^2^)/3
;
_refine_ls_weighting_scheme calc
_refine_ls_wR_factor_gt 0.1398
_refine_ls_wR_factor_ref 0.1686
_reflns_Friedel_coverage 0
_reflns_number_gt 2720
_reflns_number_total 5576
_reflns_threshold_expression 'I > 2\s(I)'
_cod_data_source_file d4ce00138a2.cif
_cod_data_source_block shelx_CCDC2
_cod_depositor_comments 'Adding full bibliography for 7248876--7248878.cif.'
_cod_original_cell_volume 2140(3)
_cod_original_sg_symbol_H-M 'P 21/c'
_cod_database_code 7248878
_shelx_estimated_absorpt_t_min 0.635
_shelx_estimated_absorpt_t_max 0.912

loop_
_symmetry_equiv_pos_as_xyz
'x, y, z'
'-x, y+1/2, -z+1/2'
'-x, -y, -z'
'x, -y-1/2, z-1/2'

loop_
_atom_site_label
_atom_site_type_symbol
_atom_site_fract_x
_atom_site_fract_y
_atom_site_fract_z
_atom_site_U_iso_or_equiv
_atom_site_adp_type
_atom_site_occupancy
_atom_site_site_symmetry_order
_atom_site_calc_flag
_atom_site_refinement_flags_posn
_atom_site_refinement_flags_adp
_atom_site_refinement_flags_occupancy
_atom_site_disorder_assembly
_atom_site_disorder_group
I1 I 0.33766(2) 0.75834(12) 0.46539(2) 0.04324(17) Uani 1 1 d . . . . .
F1 F 0.4623(2) 0.6997(13) 0.5759(2) 0.0687(15) Uani 1 1 d . . . . .
F2 F 0.5848(2) 0.8905(12) 0.60264(19) 0.0623(14) Uani 1 1 d . . . . .
O11 O 0.7846(3) 0.6125(15) 0.9008(3) 0.0671(18) Uani 1 1 d . . . . .
O13 O 0.5798(3) 1.0271(16) 0.8166(3) 0.0689(18) Uani 1 1 d . . . . .
O31 O 0.0897(3) -0.0225(13) 0.2888(2) 0.0533(15) Uani 1 1 d . . . . .
O33 O -0.0045(3) 0.2143(17) 0.4149(3) 0.0673(17) Uani 1 1 d . . . . .
N1 N 0.6831(3) 0.8303(14) 0.8591(3) 0.0437(16) Uani 1 1 d . . . . .
N3 N 0.7664(3) 0.9032(16) 0.8226(3) 0.0446(16) Uani 1 1 d . . . . .
N7 N 0.6274(3) 1.2887(16) 0.7300(3) 0.0556(18) Uani 1 1 d . . . . .
N9 N 0.7343(4) 1.2024(17) 0.7378(3) 0.060(2) Uani 1 1 d . . . . .
N21 N 0.0430(3) 0.1019(15) 0.3518(3) 0.0417(15) Uani 1 1 d . . . . .
N23 N 0.1496(3) 0.2770(15) 0.3626(3) 0.0400(14) Uani 1 1 d . . . . .
N27 N 0.1240(3) 0.5710(16) 0.4788(3) 0.0457(16) Uani 1 1 d . . . . .
N29 N 0.2049(3) 0.5829(15) 0.4461(3) 0.0422(15) Uani 1 1 d . . . . .
C2 C 0.7472(4) 0.774(2) 0.8629(3) 0.051(2) Uani 1 1 d . . . . .
C4 C 0.7217(4) 1.0729(18) 0.7792(3) 0.0402(18) Uani 1 1 d . . . . .
C5 C 0.6596(4) 1.1139(19) 0.7770(3) 0.0411(18) Uani 1 1 d . . . . .
C6 C 0.6357(4) 0.9941(19) 0.8164(3) 0.048(2) Uani 1 1 d . . . . .
C8 C 0.6747(5) 1.336(2) 0.7082(4) 0.068(3) Uani 1 1 d . . . . .
H8 H 0.667036 1.451107 0.675339 0.082 Uiso 1 1 calc R U . . .
C10 C 0.8327(4) 0.852(2) 0.8250(4) 0.069(3) Uani 1 1 d . . . . .
H10A H 0.862509 0.904667 0.861471 0.104 Uiso 1 1 calc R U . . .
H10B H 0.84121 0.992633 0.798467 0.104 Uiso 1 1 calc R U . . .
H10C H 0.83828 0.625218 0.816774 0.104 Uiso 1 1 calc R U . . .
C12 C 0.6640(5) 0.691(2) 0.9037(4) 0.062(3) Uani 1 1 d . . . . .
H12A H 0.689322 0.792988 0.938235 0.093 Uiso 1 1 calc R U . . .
H12B H 0.671866 0.456897 0.906099 0.093 Uiso 1 1 calc R U . . .
H12C H 0.618439 0.73212 0.895898 0.093 Uiso 1 1 calc R U . . .
C14 C 0.5613(5) 1.386(2) 0.7063(4) 0.079(3) Uani 1 1 d . . . . .
H14A H 0.538235 1.23464 0.677307 0.119 Uiso 1 1 calc R U . . .
H14B H 0.558828 1.60478 0.691218 0.119 Uiso 1 1 calc R U . . .
H14C H 0.541872 1.385042 0.734192 0.119 Uiso 1 1 calc R U . . .
C15 C 0.4347(3) 0.9009(17) 0.4862(3) 0.0357(16) Uani 1 1 d . . . . .
C16 C 0.4800(4) 0.8509(17) 0.5372(3) 0.0440(19) Uani 1 1 d . . . . .
C17 C 0.5436(4) 0.9454(18) 0.5510(3) 0.0383(17) Uani 1 1 d . . . . .
C22 C 0.0940(4) 0.1083(18) 0.3320(3) 0.0413(18) Uani 1 1 d . . . . .
C24 C 0.1533(3) 0.4138(17) 0.4114(3) 0.0381(17) Uani 1 1 d . . . . .
C25 C 0.1031(4) 0.3995(18) 0.4298(3) 0.0365(16) Uani 1 1 d . . . . .
C26 C 0.0444(4) 0.242(2) 0.4019(4) 0.054(2) Uani 1 1 d . . . . .
C28 C 0.1828(4) 0.6749(17) 0.4858(3) 0.047(2) Uani 1 1 d . . . . .
H28 H 0.207305 0.802483 0.515962 0.057 Uiso 1 1 calc R U . . .
C30 C -0.0157(4) -0.070(2) 0.3173(4) 0.057(2) Uani 1 1 d . . . . .
H30A H -0.042694 0.078429 0.289613 0.085 Uiso 1 1 calc R U . . .
H30B H -0.039366 -0.146955 0.33986 0.085 Uiso 1 1 calc R U . . .
H30C H -0.003731 -0.25518 0.299709 0.085 Uiso 1 1 calc R U . . .
C32 C 0.2020(4) 0.3134(19) 0.3407(4) 0.055(2) Uani 1 1 d . . . . .
H32A H 0.242945 0.256908 0.368836 0.083 Uiso 1 1 calc R U . . .
H32B H 0.203477 0.538163 0.329259 0.083 Uiso 1 1 calc R U . . .
H32C H 0.194014 0.168981 0.309494 0.083 Uiso 1 1 calc R U . . .
C34 C 0.0877(4) 0.634(2) 0.5155(4) 0.059(2) Uani 1 1 d . . . . .
H34A H 0.113943 0.764717 0.546361 0.089 Uiso 1 1 calc R U . . .
H34B H 0.077246 0.427095 0.528626 0.089 Uiso 1 1 calc R U . . .
H34C H 0.048114 0.750297 0.49556 0.089 Uiso 1 1 calc R U . . .

loop_
_atom_site_aniso_label
_atom_site_aniso_U_11
_atom_site_aniso_U_22
_atom_site_aniso_U_33
_atom_site_aniso_U_23
_atom_site_aniso_U_13
_atom_site_aniso_U_12
I1 0.0409(3) 0.0362(2) 0.0514(3) -0.0025(3) 0.0150(2) -0.0070(3)
F1 0.051(3) 0.101(4) 0.054(3) 0.023(3) 0.019(2) -0.019(3)
F2 0.043(3) 0.093(3) 0.041(3) 0.015(3) 0.003(2) -0.008(3)
O11 0.060(4) 0.074(4) 0.057(4) 0.018(3) 0.009(3) 0.024(3)
O13 0.045(4) 0.098(5) 0.069(4) 0.010(4) 0.027(3) 0.014(3)
O31 0.053(4) 0.058(3) 0.041(3) -0.010(3) 0.008(3) 0.002(3)
O33 0.047(3) 0.100(5) 0.061(4) -0.008(4) 0.026(3) -0.015(4)
N1 0.046(4) 0.042(4) 0.047(4) 0.004(3) 0.021(3) 0.002(3)
N3 0.036(4) 0.055(4) 0.042(4) 0.002(3) 0.013(3) 0.010(3)
N7 0.049(4) 0.052(4) 0.053(4) 0.006(4) 0.003(3) 0.011(4)
N9 0.072(5) 0.061(5) 0.053(4) 0.004(4) 0.030(4) 0.001(4)
N21 0.035(4) 0.041(3) 0.043(4) -0.001(3) 0.006(3) -0.005(3)
N23 0.040(3) 0.041(3) 0.041(3) -0.004(3) 0.017(3) -0.009(3)
N27 0.039(4) 0.053(4) 0.043(4) -0.003(3) 0.013(3) 0.002(3)
N29 0.038(4) 0.048(3) 0.043(4) -0.009(3) 0.016(3) -0.012(3)
C2 0.056(5) 0.047(4) 0.048(5) 0.000(5) 0.017(4) -0.003(5)
C4 0.043(5) 0.042(4) 0.036(4) 0.002(4) 0.016(4) 0.000(4)
C5 0.038(4) 0.038(3) 0.048(5) 0.001(4) 0.017(4) 0.005(3)
C6 0.040(5) 0.047(5) 0.052(5) 0.000(4) 0.013(4) 0.001(4)
C8 0.072(7) 0.068(7) 0.065(6) 0.016(5) 0.025(6) 0.000(5)
C10 0.043(5) 0.094(7) 0.074(7) 0.001(5) 0.024(5) 0.016(5)
C12 0.078(6) 0.066(6) 0.052(5) 0.007(4) 0.037(5) 0.001(5)
C14 0.070(7) 0.083(6) 0.070(7) 0.002(6) 0.007(6) 0.025(6)
C15 0.025(4) 0.032(3) 0.050(5) -0.002(3) 0.013(3) -0.001(3)
C16 0.049(5) 0.041(4) 0.044(5) 0.010(3) 0.018(4) -0.001(3)
C17 0.029(4) 0.048(4) 0.037(4) 0.006(4) 0.011(3) -0.001(3)
C22 0.036(4) 0.031(3) 0.047(5) 0.004(4) 0.003(4) 0.004(3)
C24 0.032(4) 0.032(4) 0.046(5) 0.005(3) 0.009(3) 0.004(3)
C25 0.037(4) 0.039(4) 0.038(4) -0.005(3) 0.018(3) -0.003(3)
C26 0.036(4) 0.051(4) 0.069(6) -0.003(5) 0.009(4) 0.001(5)
C28 0.045(5) 0.045(5) 0.048(5) -0.009(4) 0.012(4) -0.007(4)
C30 0.034(5) 0.067(5) 0.054(5) -0.007(5) -0.003(4) -0.015(4)
C32 0.050(5) 0.058(6) 0.062(5) -0.018(4) 0.026(4) -0.011(4)
C34 0.058(6) 0.073(6) 0.053(5) -0.017(4) 0.027(5) -0.012(5)

loop_
_atom_type_symbol
_atom_type_description
_atom_type_scat_dispersion_real
_atom_type_scat_dispersion_imag
_atom_type_scat_source
C C 0.0033 0.0016 'International Tables Vol C Tables 4.2.6.8 and 6.1.1.4'
H H 0 0 'International Tables Vol C Tables 4.2.6.8 and 6.1.1.4'
F F 0.0171 0.0103 'International Tables Vol C Tables 4.2.6.8 and 6.1.1.4'
I I -0.4742 1.8119 'International Tables Vol C Tables 4.2.6.8 and 6.1.1.4'
N N 0.0061 0.0033 'International Tables Vol C Tables 4.2.6.8 and 6.1.1.4'
O O 0.0106 0.006 'International Tables Vol C Tables 4.2.6.8 and 6.1.1.4'

loop_
_geom_angle_atom_site_label_1
_geom_angle_atom_site_label_2
_geom_angle_atom_site_label_3
_geom_angle
_geom_angle_site_symmetry_1
_geom_angle_site_symmetry_3
_geom_angle_publ_flag
C6 N1 C2 125.9(7) . . ?
C6 N1 C12 117.7(7) . . ?
C2 N1 C12 116.3(7) . . ?
C2 N3 C4 119.4(7) . . ?
C2 N3 C10 119.4(7) . . ?
C4 N3 C10 121.1(7) . . ?
C8 N7 C5 102.4(7) . . ?
C8 N7 C14 126.6(8) . . ?
C5 N7 C14 130.9(9) . . ?
C4 N9 C8 100.3(8) . . ?
C22 N21 C26 125.3(7) . . ?
C22 N21 C30 115.8(7) . . ?
C26 N21 C30 118.8(7) . . ?
C24 N23 C22 119.1(7) . . ?
C24 N23 C32 121.8(6) . . ?
C22 N23 C32 119.0(7) . . ?
C28 N27 C25 106.2(7) . . ?
C28 N27 C34 126.4(7) . . ?
C25 N27 C34 127.4(7) . . ?
C28 N29 C24 101.9(7) . . ?
O11 C2 N3 121.3(8) . . ?
O11 C2 N1 121.2(8) . . ?
N3 C2 N1 117.5(7) . . ?
N9 C4 C5 114.8(7) . . ?
N9 C4 N3 124.7(8) . . ?
C5 C4 N3 120.4(7) . . ?
C4 C5 N7 107.0(7) . . ?
C4 C5 C6 124.3(7) . . ?
N7 C5 C6 128.6(7) . . ?
O13 C6 N1 120.8(8) . . ?
O13 C6 C5 126.9(8) . . ?
N1 C6 C5 112.3(7) . . ?
N7 C8 N9 115.4(8) . . ?
C16 C15 C17 115.9(7) . 3_676 ?
C16 C15 I1 122.4(6) . . ?
C17 C15 I1 121.7(5) 3_676 . ?
F1 C16 C15 119.3(7) . . ?
F1 C16 C17 118.3(7) . . ?
C15 C16 C17 122.5(7) . . ?
F2 C17 C15 119.9(7) . 3_676 ?
F2 C17 C16 118.4(7) . . ?
C15 C17 C16 121.6(7) 3_676 . ?
O31 C22 N23 120.6(8) . . ?
O31 C22 N21 121.7(7) . . ?
N23 C22 N21 117.6(7) . . ?
C25 C24 N29 112.5(7) . . ?
C25 C24 N23 121.7(7) . . ?
N29 C24 N23 125.8(7) . . ?
C24 C25 N27 105.0(7) . . ?
C24 C25 C26 124.1(8) . . ?
N27 C25 C26 130.9(7) . . ?
O33 C26 C25 129.3(9) . . ?
O33 C26 N21 118.6(8) . . ?
C25 C26 N21 112.1(7) . . ?
N27 C28 N29 114.5(7) . . ?

loop_
_geom_bond_atom_site_label_1
_geom_bond_atom_site_label_2
_geom_bond_distance
_geom_bond_site_symmetry_2
_geom_bond_publ_flag
I1 C15 2.079(7) . ?
F1 C16 1.341(9) . ?
F2 C17 1.338(8) . ?
O11 C2 1.218(9) . ?
O13 C6 1.232(10) . ?
O31 C22 1.211(9) . ?
O33 C26 1.235(10) . ?
N1 C6 1.386(10) . ?
N1 C2 1.391(11) . ?
N1 C12 1.472(10) . ?
N3 C2 1.362(10) . ?
N3 C4 1.381(9) . ?
N3 C10 1.444(10) . ?
N7 C8 1.357(12) . ?
N7 C5 1.365(10) . ?
N7 C14 1.413(11) . ?
N9 C4 1.305(10) . ?
N9 C8 1.368(12) . ?
N21 C22 1.385(10) . ?
N21 C26 1.405(11) . ?
N21 C30 1.453(9) . ?
N23 C24 1.354(9) . ?
N23 C22 1.374(9) . ?
N23 C32 1.457(10) . ?
N27 C28 1.304(10) . ?
N27 C25 1.373(9) . ?
N27 C34 1.461(10) . ?
N29 C28 1.335(10) . ?
N29 C24 1.350(9) . ?
C4 C5 1.351(11) . ?
C5 C6 1.390(11) . ?
C15 C16 1.354(10) . ?
C15 C17 1.364(10) 3_676 ?
C16 C17 1.364(10) . ?
C24 C25 1.346(10) . ?
C25 C26 1.386(11) . ?

loop_
_geom_hbond_atom_site_label_D
_geom_hbond_atom_site_label_H
_geom_hbond_atom_site_label_A
_geom_hbond_distance_DH
_geom_hbond_distance_HA
_geom_hbond_distance_DA
_geom_hbond_angle_DHA
_geom_hbond_site_symmetry_A
_geom_hbond_publ_flag
C14 H14C O13 0.96 2.46 3.097(13) 123.4 . yes
C28 H28 O11 0.93 2.44 3.279(10) 149.7 2_656 yes
C30 H30A O31 0.96 2.51 3.448(10) 166.5 2 yes
C30 H30C O31 0.96 2.62 3.215(10) 120.2 2_545 yes
C32 H32A I1 0.96 3.31 3.954(8) 126.3 . yes
C34 H34A O11 0.96 2.57 3.455(10) 153 2_656 yes
